data_8104153
loop_
_publ_author_name
'Yanson, T.I.'
'Manyako, M.B.'
'Yvon, K.'
'Bodak, O.I.'
'Pacheco, J.V.'
'Cerny, R.'

_publ_section_title
;
 Crystal structures of terbium iron aluminide, TbFexAl12-x (x=4.28),
 lutetium iron aluminide, LuFexAl12-x (x=4 and 6.1), and lanthanum iron
 aluminide LaFexAl12-x (x=4).
;
_journal_name_full
;
Zeitschrift fuer Kristallographie - New Crystal Structures
;
_journal_page_first 505
_journal_page_last 507
_journal_volume 212
_journal_year 1997
_chemical_formula_sum 'Al7.72 Fe4.28 Tb'
_chemical_name_systematic 'Tb Fe4.28 Al7.72'
_space_group_IT_number 139
_symmetry_space_group_name_Hall '-I 4 2'
_symmetry_space_group_name_H-M 'I 4/m m m'
_cell_angle_alpha 90
_cell_angle_beta 90
_cell_angle_gamma 90
_cell_formula_units_Z 2
_cell_length_a 8.743
_cell_length_b 8.743
_cell_length_c 5.056
_cell_volume 386.481
_citation_journal_id_ASTM ZKNSFT
_cod_data_source_file Yanson_ZKNSFT_1997_1983.cif
_cod_data_source_block Al7.72Fe4.28Tb1
_cod_original_cell_volume 386.4809
_cod_original_formula_sum 'Al7.72 Fe4.28 Tb1'
_cod_database_code 8104153

loop_
_symmetry_equiv_pos_as_xyz
x,y,z
-y,x,z
-x,-y,z
y,-x,z
x,-y,-z
y,x,-z
-x,y,-z
-y,-x,-z
-x,-y,-z
y,-x,-z
x,y,-z
-y,x,-z
-x,y,z
-y,-x,z
x,-y,z
y,x,z
x+1/2,y+1/2,z+1/2
-y+1/2,x+1/2,z+1/2
-x+1/2,-y+1/2,z+1/2
y+1/2,-x+1/2,z+1/2
x+1/2,-y+1/2,-z+1/2
y+1/2,x+1/2,-z+1/2
-x+1/2,y+1/2,-z+1/2
-y+1/2,-x+1/2,-z+1/2
-x+1/2,-y+1/2,-z+1/2
y+1/2,-x+1/2,-z+1/2
x+1/2,y+1/2,-z+1/2
-y+1/2,x+1/2,-z+1/2
-x+1/2,y+1/2,z+1/2
-y+1/2,-x+1/2,z+1/2
x+1/2,-y+1/2,z+1/2
y+1/2,x+1/2,z+1/2

loop_
_atom_site_label
_atom_site_type_symbol
_atom_site_fract_x
_atom_site_fract_y
_atom_site_fract_z
_atom_site_occupancy
_atom_site_U_iso_or_equiv
Tb1 Tb 0 0 0 1 0.0
Fe2 Fe 0.25 0.25 0.25 1 0.0
Al1 Al 0.2779 0.5 0 0.931 0.0
Al2 Al 0.3411 0 0 1 0.0
Fe1 Fe 0.2779 0.5 0 0.069 0.0
